data_7061929
loop_
_publ_author_name
'Khan, Hilal Ahmad'
'Wotsa, Vikiho'
'J., Lavanya'
'Sivasankar, Chinnapan'

_publ_section_title
;
 Palladium catalyzed synthesis of poly-substituted and poly-functionalised
 conjugated 1,3-dienes from allyl bromides and \a-diazoesters
;
_journal_issue 41
_journal_name_full 'New Journal of Chemistry'
_journal_page_first 19940
_journal_page_last 19949
_journal_paper_doi 10.1039/D2NJ03460C
_journal_volume 46
_journal_year 2022
_chemical_formula_moiety 'C20 H18 O4'
_chemical_formula_sum 'C20 H18 O4'
_chemical_formula_weight 322.34
_space_group_crystal_system triclinic
_space_group_IT_number 2
_space_group_name_Hall '-P 1'
_space_group_name_H-M_alt 'P -1'
_atom_sites_solution_hydrogens geom
_audit_creation_method SHELXL-2018/3
_audit_update_record
;
2022-02-01 deposited with the CCDC.	2022-09-23 downloaded from the CCDC.
;
_cell_angle_alpha 86.084(2)
_cell_angle_beta 71.973(2)
_cell_angle_gamma 64.392(2)
_cell_formula_units_Z 2
_cell_length_a 9.8517(5)
_cell_length_b 10.0871(5)
_cell_length_c 10.0861(5)
_cell_measurement_reflns_used 9872
_cell_measurement_temperature 300(2)
_cell_measurement_theta_max 26.37
_cell_measurement_theta_min 2.87
_cell_volume 856.98(8)
_computing_cell_refinement 'Bruker APEX4/SAINT'
_computing_data_collection 'Bruker APEX4'
_computing_data_reduction 'Bruker SAINT'
_computing_molecular_graphics 'Bruker SHELXTL'
_computing_publication_material 'Bruker SHELXTL'
_computing_structure_refinement 'SHELXL-2018/3 (Sheldrick, 2018)'
_computing_structure_solution 'SHELXT 2018/2 (Sheldrick, 2018)'
_diffrn_ambient_temperature 300(2)
_diffrn_measured_fraction_theta_full 0.987
_diffrn_measured_fraction_theta_max 0.988
_diffrn_measurement_device_type 'Bruker D8 QUEST diffractometer with PHOTON II detector'
_diffrn_measurement_method '\f and \w scans'
_diffrn_radiation_type MoK\a
_diffrn_radiation_wavelength 0.71073
_diffrn_reflns_av_R_equivalents 0.0347
_diffrn_reflns_av_unetI/netI 0.0184
_diffrn_reflns_Laue_measured_fraction_full 0.987
_diffrn_reflns_Laue_measured_fraction_max 0.988
_diffrn_reflns_limit_h_max 12
_diffrn_reflns_limit_h_min -12
_diffrn_reflns_limit_k_max 12
_diffrn_reflns_limit_k_min -12
_diffrn_reflns_limit_l_max 12
_diffrn_reflns_limit_l_min -12
_diffrn_reflns_number 34491
_diffrn_reflns_point_group_measured_fraction_full 0.987
_diffrn_reflns_point_group_measured_fraction_max 0.988
_diffrn_reflns_theta_full 25.242
_diffrn_reflns_theta_max 26.427
_diffrn_reflns_theta_min 2.870
_diffrn_source 'i-mu-s microfocus source'
_exptl_absorpt_coefficient_mu 0.087
_exptl_absorpt_correction_T_max 0.7454
_exptl_absorpt_correction_T_min 0.6921
_exptl_absorpt_correction_type multi-scan
_exptl_absorpt_process_details
;
 SADABS 2016/2: Krause, L., Herbst-Irmer, R., Sheldrick G.M. & Stalke D.,
 J. Appl. Cryst. 48 (2015) 3-10
;
_exptl_crystal_colour Colourless
_exptl_crystal_density_diffrn 1.249
_exptl_crystal_description block
_exptl_crystal_F_000 340
_exptl_crystal_recrystallization_method 'Slow Evaporation'
_exptl_crystal_size_max 0.300
_exptl_crystal_size_mid 0.280
_exptl_crystal_size_min 0.200
_refine_diff_density_max 0.214
_refine_diff_density_min -0.162
_refine_diff_density_rms 0.027
_refine_ls_extinction_method none
_refine_ls_goodness_of_fit_ref 1.035
_refine_ls_hydrogen_treatment constr
_refine_ls_matrix_type full
_refine_ls_number_parameters 219
_refine_ls_number_reflns 3478
_refine_ls_number_restraints 0
_refine_ls_restrained_S_all 1.035
_refine_ls_R_factor_all 0.0566
_refine_ls_R_factor_gt 0.0443
_refine_ls_shift/su_max 0.000
_refine_ls_shift/su_mean 0.000
_refine_ls_structure_factor_coef Fsqd
_refine_ls_weighting_details 'w=1/[\s^2^(Fo^2^)+(0.0457P)^2^+0.2358P] where P=(Fo^2^+2Fc^2^)/3'
_refine_ls_weighting_scheme calc
_refine_ls_wR_factor_gt 0.1049
_refine_ls_wR_factor_ref 0.1151
_reflns_Friedel_coverage 0.000
_reflns_number_gt 2849
_reflns_number_total 3478
_reflns_threshold_expression 'I > 2\s(I)'
_cod_data_source_file d2nj03460c2.cif
_cod_data_source_block HAK_A_01_0m_a
_cod_depositor_comments 'Adding full bibliography for 7061929.cif.'
_cod_database_code 7061929
_shelx_shelxl_version_number 2018/3
_shelx_space_group_comment
;
The symmetry employed for this shelxl refinement is uniquely defined
by the following loop, which should always be used as a source of
symmetry information in preference to the above space-group names.
They are only intended as comments.
;
_shelx_estimated_absorpt_t_min 0.974
_shelx_estimated_absorpt_t_max 0.983

loop_
_space_group_symop_operation_xyz
'x, y, z'
'-x, -y, -z'

loop_
_atom_site_label
_atom_site_type_symbol
_atom_site_fract_x
_atom_site_fract_y
_atom_site_fract_z
_atom_site_U_iso_or_equiv
_atom_site_adp_type
_atom_site_occupancy
_atom_site_site_symmetry_order
_atom_site_calc_flag
_atom_site_refinement_flags_posn
_atom_site_refinement_flags_adp
_atom_site_refinement_flags_occupancy
_atom_site_disorder_assembly
_atom_site_disorder_group
O1 O 0.63229(11) 0.38444(11) 0.25303(9) 0.0458(3) Uani 1 1 d . . . . .
O2 O 0.57834(15) 0.24878(13) 0.73096(12) 0.0692(4) Uani 1 1 d . . . . .
O3 O 0.44000(14) 0.41821(15) 0.16357(11) 0.0679(4) Uani 1 1 d . . . . .
O4 O 0.76816(19) 0.04110(16) 0.61564(15) 0.1021(6) Uani 1 1 d . . . . .
C1 C 0.11520(15) 0.53775(15) 0.58137(14) 0.0426(3) Uani 1 1 d . . . . .
C2 C -0.00595(17) 0.68015(17) 0.61653(16) 0.0524(4) Uani 1 1 d . . . . .
H2 H -0.009703 0.751308 0.552278 0.063 Uiso 1 1 calc R U . . .
C3 C -0.12054(18) 0.71671(19) 0.74582(18) 0.0609(4) Uani 1 1 d . . . . .
H3 H -0.199517 0.812755 0.768610 0.073 Uiso 1 1 calc R U . . .
C4 C -0.11892(19) 0.61263(19) 0.84094(17) 0.0599(4) Uani 1 1 d . . . . .
H4 H -0.196201 0.638036 0.928013 0.072 Uiso 1 1 calc R U . . .
C5 C -0.00263(18) 0.47069(19) 0.80699(17) 0.0571(4) Uani 1 1 d . . . . .
H5 H -0.002332 0.399656 0.870876 0.069 Uiso 1 1 calc R U . . .
C6 C 0.11404(17) 0.43259(16) 0.67852(15) 0.0486(3) Uani 1 1 d . . . . .
H6 H 0.192315 0.336173 0.656704 0.058 Uiso 1 1 calc R U . . .
C7 C 0.23555(16) 0.50375(15) 0.44385(14) 0.0443(3) Uani 1 1 d . . . . .
H7 H 0.200801 0.552164 0.370558 0.053 Uiso 1 1 calc R U . . .
C8 C 0.38982(15) 0.41117(14) 0.41101(13) 0.0385(3) Uani 1 1 d . . . . .
C9 C 0.48720(16) 0.40329(15) 0.26232(13) 0.0429(3) Uani 1 1 d . . . . .
C10 C 0.7372(2) 0.3739(2) 0.11467(16) 0.0661(5) Uani 1 1 d . . . . .
H10A H 0.829494 0.380749 0.120459 0.099 Uiso 1 1 calc R U . . .
H10B H 0.684039 0.452874 0.063828 0.099 Uiso 1 1 calc R U . . .
H10C H 0.768377 0.281140 0.067193 0.099 Uiso 1 1 calc R U . . .
C11 C 0.46564(15) 0.33553(14) 0.51605(13) 0.0387(3) Uani 1 1 d . . . . .
H11 H 0.422115 0.385460 0.604095 0.046 Uiso 1 1 calc R U . . .
C12 C 0.58935(15) 0.20395(14) 0.50134(13) 0.0408(3) Uani 1 1 d . . . . .
C13 C 0.65694(18) 0.15445(16) 0.61841(15) 0.0513(4) Uani 1 1 d . . . . .
C14 C 0.6369(3) 0.2117(2) 0.8486(2) 0.0907(7) Uani 1 1 d . . . . .
H14A H 0.562093 0.279682 0.927460 0.136 Uiso 1 1 calc R U . . .
H14B H 0.736366 0.217082 0.825975 0.136 Uiso 1 1 calc R U . . .
H14C H 0.651442 0.113355 0.871004 0.136 Uiso 1 1 calc R U . . .
C15 C 0.66497(17) 0.10165(15) 0.37325(14) 0.0460(3) Uani 1 1 d . . . . .
C16 C 0.8273(2) 0.04013(19) 0.30671(18) 0.0642(4) Uani 1 1 d . . . . .
H16 H 0.893064 0.056490 0.346101 0.077 Uiso 1 1 calc R U . . .
C17 C 0.8914(2) -0.0453(2) 0.1821(2) 0.0826(6) Uani 1 1 d . . . . .
H17 H 0.999984 -0.084584 0.137389 0.099 Uiso 1 1 calc R U . . .
C18 C 0.7976(3) -0.0730(2) 0.1237(2) 0.0826(6) Uani 1 1 d . . . . .
H18 H 0.841821 -0.129779 0.039203 0.099 Uiso 1 1 calc R U . . .
C19 C 0.6385(3) -0.0168(2) 0.1899(2) 0.0755(5) Uani 1 1 d . . . . .
H19 H 0.574559 -0.036971 0.151192 0.091 Uiso 1 1 calc R U . . .
C20 C 0.5714(2) 0.07032(17) 0.31484(16) 0.0569(4) Uani 1 1 d . . . . .
H20 H 0.462841 0.107774 0.359425 0.068 Uiso 1 1 calc R U . . .

loop_
_atom_site_aniso_label
_atom_site_aniso_U_11
_atom_site_aniso_U_22
_atom_site_aniso_U_33
_atom_site_aniso_U_23
_atom_site_aniso_U_13
_atom_site_aniso_U_12
O1 0.0444(5) 0.0567(6) 0.0364(5) 0.0000(4) -0.0062(4) -0.0258(5)
O2 0.0837(8) 0.0651(7) 0.0504(6) -0.0020(5) -0.0403(6) -0.0107(6)
O3 0.0642(7) 0.1109(10) 0.0359(6) 0.0094(6) -0.0188(5) -0.0427(7)
O4 0.1022(11) 0.0794(9) 0.0737(9) 0.0010(7) -0.0461(8) 0.0197(8)
C1 0.0362(7) 0.0491(8) 0.0424(7) 0.0013(6) -0.0145(6) -0.0166(6)
C2 0.0468(8) 0.0512(8) 0.0536(9) 0.0048(7) -0.0174(7) -0.0152(7)
C3 0.0448(8) 0.0563(9) 0.0653(10) -0.0096(8) -0.0105(7) -0.0097(7)
C4 0.0487(9) 0.0720(11) 0.0504(9) -0.0056(8) -0.0019(7) -0.0262(8)
C5 0.0534(9) 0.0662(10) 0.0502(8) 0.0091(7) -0.0090(7) -0.0300(8)
C6 0.0410(7) 0.0498(8) 0.0506(8) 0.0041(6) -0.0111(6) -0.0177(6)
C7 0.0445(7) 0.0515(8) 0.0385(7) 0.0068(6) -0.0170(6) -0.0200(6)
C8 0.0408(7) 0.0430(7) 0.0336(6) 0.0015(5) -0.0116(5) -0.0195(6)
C9 0.0462(8) 0.0486(8) 0.0347(7) 0.0018(5) -0.0114(6) -0.0220(6)
C10 0.0586(10) 0.0930(13) 0.0444(8) 0.0019(8) -0.0001(7) -0.0411(9)
C11 0.0389(7) 0.0455(7) 0.0310(6) -0.0006(5) -0.0097(5) -0.0181(6)
C12 0.0419(7) 0.0427(7) 0.0379(7) 0.0023(5) -0.0121(5) -0.0185(6)
C13 0.0541(9) 0.0474(8) 0.0475(8) 0.0063(6) -0.0205(7) -0.0149(7)
C14 0.1232(18) 0.0882(14) 0.0640(12) 0.0078(10) -0.0631(12) -0.0260(13)
C15 0.0540(8) 0.0372(7) 0.0420(7) 0.0015(6) -0.0127(6) -0.0167(6)
C16 0.0547(9) 0.0589(10) 0.0616(10) -0.0108(8) -0.0118(8) -0.0112(8)
C17 0.0710(12) 0.0697(12) 0.0670(12) -0.0183(10) -0.0029(10) -0.0039(10)
C18 0.1098(17) 0.0557(11) 0.0576(11) -0.0173(8) -0.0150(11) -0.0183(11)
C19 0.1105(16) 0.0628(11) 0.0659(11) -0.0048(9) -0.0330(11) -0.0437(11)
C20 0.0700(10) 0.0535(9) 0.0523(9) -0.0015(7) -0.0169(8) -0.0319(8)

loop_
_atom_type_symbol
_atom_type_description
_atom_type_scat_dispersion_real
_atom_type_scat_dispersion_imag
_atom_type_scat_source
C C 0.0033 0.0016 'International Tables Vol C Tables 4.2.6.8 and 6.1.1.4'
H H 0.0000 0.0000 'International Tables Vol C Tables 4.2.6.8 and 6.1.1.4'
O O 0.0106 0.0060 'International Tables Vol C Tables 4.2.6.8 and 6.1.1.4'

loop_
_geom_angle_atom_site_label_1
_geom_angle_atom_site_label_2
_geom_angle_atom_site_label_3
_geom_angle
_geom_angle_site_symmetry_1
_geom_angle_site_symmetry_3
_geom_angle_publ_flag
C9 O1 C10 116.41(11) . . ?
C13 O2 C14 117.30(14) . . ?
C2 C1 C6 118.10(13) . . ?
C2 C1 C7 119.01(13) . . ?
C6 C1 C7 122.88(13) . . ?
C3 C2 C1 120.64(14) . . ?
C4 C3 C2 120.56(15) . . ?
C3 C4 C5 119.68(15) . . ?
C4 C5 C6 120.49(15) . . ?
C5 C6 C1 120.49(14) . . ?
C8 C7 C1 127.72(12) . . ?
C7 C8 C11 122.85(12) . . ?
C7 C8 C9 116.16(12) . . ?
C11 C8 C9 120.53(11) . . ?
O3 C9 O1 123.63(12) . . ?
O3 C9 C8 124.85(13) . . ?
O1 C9 C8 111.44(11) . . ?
C12 C11 C8 128.24(12) . . ?
C11 C12 C13 119.16(12) . . ?
C11 C12 C15 123.77(12) . . ?
C13 C12 C15 117.08(12) . . ?
O4 C13 O2 121.93(14) . . ?
O4 C13 C12 124.74(14) . . ?
O2 C13 C12 113.31(12) . . ?
C20 C15 C16 118.47(14) . . ?
C20 C15 C12 119.50(13) . . ?
C16 C15 C12 121.98(14) . . ?
C17 C16 C15 120.09(18) . . ?
C18 C17 C16 120.97(19) . . ?
C19 C18 C17 119.56(17) . . ?
C18 C19 C20 120.46(18) . . ?
C15 C20 C19 120.39(17) . . ?

loop_
_geom_bond_atom_site_label_1
_geom_bond_atom_site_label_2
_geom_bond_distance
_geom_bond_site_symmetry_2
_geom_bond_publ_flag
O1 C9 1.3314(16) . ?
O1 C10 1.4353(17) . ?
O2 C13 1.3268(18) . ?
O2 C14 1.4340(19) . ?
O3 C9 1.1986(16) . ?
O4 C13 1.1879(18) . ?
C1 C2 1.393(2) . ?
C1 C6 1.395(2) . ?
C1 C7 1.4639(19) . ?
C2 C3 1.380(2) . ?
C3 C4 1.371(2) . ?
C4 C5 1.373(2) . ?
C5 C6 1.383(2) . ?
C7 C8 1.3400(18) . ?
C8 C11 1.4660(17) . ?
C8 C9 1.4952(18) . ?
C11 C12 1.3363(18) . ?
C12 C13 1.4851(19) . ?
C12 C15 1.4869(18) . ?
C15 C20 1.382(2) . ?
C15 C16 1.389(2) . ?
C16 C17 1.381(2) . ?
C17 C18 1.364(3) . ?
C18 C19 1.363(3) . ?
C19 C20 1.390(2) . ?
